data_4106480
loop_
_publ_author_name
'Fabian M. Conrady'
'Roland Fr\"ohlich'
'Christian Schulte to Brinke'
'Tania Pape'
'F. Ekkehardt Hahn'

_publ_section_title
;
 Stepwise Formation of a Molecular Square with Bridging NH,O-Substituted
 Dicarbene Building Blocks
;
_journal_name_full 'Journal of the American Chemical Society'
_journal_page_first 11496
_journal_page_last 11499
_journal_paper_doi 10.1021/ja205021p
_journal_volume 133
_journal_year 2011
_chemical_formula_sum 'C24 H24 Cl Ir N2 O2'
_chemical_formula_weight 600.10
_chemical_name_systematic
; 
 ? 
;
_space_group_IT_number 46
_symmetry_cell_setting orthorhombic
_symmetry_space_group_name_Hall 'I 2 -2a'
_symmetry_space_group_name_H-M 'I m a 2'
_atom_sites_solution_hydrogens geom
_atom_sites_solution_primary direct
_atom_sites_solution_secondary difmap
_audit_creation_method SHELXL-97
_cell_angle_alpha 90.00
_cell_angle_beta 90.00
_cell_angle_gamma 90.00
_cell_formula_units_Z 4
_cell_length_a 16.8925(6)
_cell_length_b 17.2396(6)
_cell_length_c 7.5829(3)
_cell_measurement_reflns_used 900
_cell_measurement_temperature 153(2)
_cell_measurement_theta_max 22.5
_cell_measurement_theta_min 1
_cell_volume 2208.29(14)
_computing_cell_refinement 'APEX2(Bruker AXS, 2007)'
_computing_data_collection 'APEX2(Bruker AXS, 2007)'
_computing_data_reduction 'SAINT,SADABS (Bruker AXS, 2007 )'
_computing_molecular_graphics
;
ORTEP3,L.J. Farrugia, J. Appl. Cryst. (1997) 30, 565
;
_computing_structure_refinement
;
SHELXL-97, G. M. Sheldrick, Acta Cryst. (2008) A64, 112-122
;
_computing_structure_solution
;
SHELXS-97 , G. M. Sheldrick, Acta Cryst. (2008) A64, 112-122
;
_diffrn_ambient_temperature 153(2)
_diffrn_detector_area_resol_mean 80
_diffrn_measured_fraction_theta_full 1.000
_diffrn_measured_fraction_theta_max 1.000
_diffrn_measurement_device_type 'CCD area detector'
_diffrn_measurement_method 'Omega and Phi scans'
_diffrn_radiation_monochromator graphite
_diffrn_radiation_source 'rotating anode'
_diffrn_radiation_type MoK\a
_diffrn_radiation_wavelength 0.71073
_diffrn_reflns_av_R_equivalents 0.0293
_diffrn_reflns_av_sigmaI/netI 0.0339
_diffrn_reflns_limit_h_max 23
_diffrn_reflns_limit_h_min -23
_diffrn_reflns_limit_k_max 23
_diffrn_reflns_limit_k_min -24
_diffrn_reflns_limit_l_max 10
_diffrn_reflns_limit_l_min -10
_diffrn_reflns_number 12787
_diffrn_reflns_theta_full 29.99
_diffrn_reflns_theta_max 29.99
_diffrn_reflns_theta_min 1.69
_exptl_absorpt_coefficient_mu 6.190
_exptl_absorpt_correction_T_max 0.7472
_exptl_absorpt_correction_T_min 0.4570
_exptl_absorpt_correction_type multi-scan
_exptl_absorpt_process_details
; 
 Corrections were done with the SADABS program, utilizing the none merged
 raw data obtained from the integration process. Integration and final cell
 refinement were done with SAINT.

 SADABS reports ratio of Tmin/Tmax = 0.553822  

;
_exptl_crystal_colour 'light yellow'
_exptl_crystal_density_diffrn 1.805
_exptl_crystal_description 'transparent prism'
_exptl_crystal_F_000 1168
_exptl_crystal_size_max 0.15
_exptl_crystal_size_mid 0.07
_exptl_crystal_size_min 0.05
_refine_diff_density_max 2.805
_refine_diff_density_min -0.403
_refine_diff_density_rms 0.122
_refine_ls_abs_structure_details 'Flack H D (1983), Acta Cryst. A39, 876-881'
_refine_ls_abs_structure_Flack 0.011(7)
_refine_ls_extinction_method none
_refine_ls_goodness_of_fit_ref 1.060
_refine_ls_hydrogen_treatment noref
_refine_ls_matrix_type full
_refine_ls_number_parameters 145
_refine_ls_number_reflns 3305
_refine_ls_number_restraints 1
_refine_ls_restrained_S_all 1.060
_refine_ls_R_factor_all 0.0215
_refine_ls_R_factor_gt 0.0204
_refine_ls_shift/su_max 0.003
_refine_ls_shift/su_mean 0.000
_refine_ls_structure_factor_coef Fsqd
_refine_ls_weighting_details 'calc w=1/[\s^2^(Fo^2^)+(0.0230P)^2^+0.0000P] where P=(Fo^2^+2Fc^2^)/3'
_refine_ls_weighting_scheme calc
_refine_ls_wR_factor_gt 0.0489
_refine_ls_wR_factor_ref 0.0493
_reflns_number_gt 3181
_reflns_number_total 3305
_reflns_threshold_expression >2sigma(I)
_cod_data_source_file ja205021p_si_002.cif
_cod_data_source_block sad
_cod_database_code 4106480

loop_
_symmetry_equiv_pos_as_xyz
'x, y, z'
'-x, -y, z'
'x+1/2, -y, z'
'-x+1/2, y, z'
'x+1/2, y+1/2, z+1/2'
'-x+1/2, -y+1/2, z+1/2'
'x+1, -y+1/2, z+1/2'
'-x+1, y+1/2, z+1/2'

loop_
_atom_site_label
_atom_site_type_symbol
_atom_site_fract_x
_atom_site_fract_y
_atom_site_fract_z
_atom_site_U_iso_or_equiv
_atom_site_adp_type
_atom_site_occupancy
_atom_site_symmetry_multiplicity
_atom_site_calc_flag
_atom_site_refinement_flags
Ir1 Ir 0.2500 0.973066(7) 0.99973(3) 0.02174(5) Uani 1 2 d S
Cl1 Cl 0.2500 1.05913(7) 0.74688(18) 0.0328(2) Uani 1 2 d S
O1 O 0.41034(13) 0.93711(12) 0.8777(3) 0.0248(4) Uani 1 1 d .
N1 N 0.32816(14) 0.84944(15) 0.7713(3) 0.0247(5) Uani 1 1 d .
H1 H 0.2847 0.8227 0.7508 0.030 Uiso 0.50 1 calc PR
C1 C 0.33302(17) 0.91182(17) 0.8721(4) 0.0224(5) Uani 1 1 d .
C2 C 0.40245(17) 0.83286(17) 0.7029(4) 0.0233(6) Uani 1 1 d .
C3 C 0.45368(18) 0.88811(17) 0.7706(4) 0.0241(6) Uani 1 1 d .
C4 C 0.53314(18) 0.89099(19) 0.7298(5) 0.0294(6) Uani 1 1 d .
H4 H 0.5672 0.9296 0.7771 0.035 Uiso 1 1 calc R
C5 C 0.56040(19) 0.8343(2) 0.6158(5) 0.0316(7) Uani 1 1 d .
H5 H 0.6148 0.8337 0.5840 0.038 Uiso 1 1 calc R
C6 C 0.50998(18) 0.77787(18) 0.5464(4) 0.0316(7) Uani 1 1 d .
H6 H 0.5309 0.7400 0.4683 0.038 Uiso 1 1 calc R
C7 C 0.42979(19) 0.7757(2) 0.5889(4) 0.0296(6) Uani 1 1 d .
H7 H 0.3955 0.7371 0.5424 0.035 Uiso 1 1 calc R
C8 C 0.2500 0.9371(3) 1.2728(7) 0.0344(10) Uani 1 2 d S
C9 C 0.3188(3) 0.9857(3) 1.2503(5) 0.0400(9) Uani 1 1 d .
C10 C 0.2946(3) 1.0600(3) 1.1959(5) 0.0500(11) Uani 1 1 d .
C11 C 0.2500 0.8549(4) 1.3379(8) 0.0480(14) Uani 1 2 d S
H11A H 0.2912 0.8254 1.2763 0.072 Uiso 0.50 1 calc PR
H11B H 0.1982 0.8313 1.3150 0.072 Uiso 0.50 1 calc PR
H11C H 0.2606 0.8543 1.4650 0.072 Uiso 0.50 1 calc PR
C12 C 0.4015(3) 0.9605(4) 1.2855(7) 0.0638(15) Uani 1 1 d .
H12A H 0.4381 0.9913 1.2133 0.096 Uiso 1 1 calc R
H12B H 0.4072 0.9055 1.2559 0.096 Uiso 1 1 calc R
H12C H 0.4138 0.9683 1.4106 0.096 Uiso 1 1 calc R
C13 C 0.3439(5) 1.1289(4) 1.1565(8) 0.102(3) Uani 1 1 d .
H13A H 0.3454 1.1629 1.2600 0.153 Uiso 1 1 calc R
H13B H 0.3211 1.1572 1.0565 0.153 Uiso 1 1 calc R
H13C H 0.3978 1.1123 1.1270 0.153 Uiso 1 1 calc R

loop_
_atom_site_aniso_label
_atom_site_aniso_U_11
_atom_site_aniso_U_22
_atom_site_aniso_U_33
_atom_site_aniso_U_23
_atom_site_aniso_U_13
_atom_site_aniso_U_12
Ir1 0.01890(7) 0.02481(7) 0.02152(7) -0.00383(9) 0.000 0.000
Cl1 0.0284(5) 0.0304(6) 0.0397(6) 0.0110(5) 0.000 0.000
O1 0.0206(11) 0.0205(10) 0.0333(12) -0.0048(8) 0.0025(8) -0.0011(7)
N1 0.0211(12) 0.0247(12) 0.0283(12) -0.0018(10) -0.0012(10) 0.0019(9)
C1 0.0212(14) 0.0236(13) 0.0222(13) 0.0022(10) -0.0018(10) 0.0020(11)
C2 0.0218(13) 0.0230(14) 0.0252(13) 0.0017(10) -0.0004(10) 0.0007(10)
C3 0.0258(14) 0.0201(13) 0.0266(14) 0.0001(11) 0.0012(11) 0.0015(11)
C4 0.0232(14) 0.0245(14) 0.0406(18) -0.0015(13) 0.0033(13) -0.0029(11)
C5 0.0226(14) 0.0369(18) 0.0354(16) -0.0025(14) 0.0043(13) 0.0010(12)
C6 0.0268(14) 0.0310(15) 0.0370(19) -0.0078(11) 0.0042(11) 0.0037(12)
C7 0.0267(15) 0.0297(16) 0.0324(16) -0.0066(12) -0.0021(13) 0.0012(12)
C8 0.025(2) 0.052(3) 0.026(2) 0.000(2) 0.000 0.000
C9 0.0331(19) 0.064(3) 0.0233(16) -0.0035(16) -0.0040(14) -0.0118(17)
C10 0.074(3) 0.045(2) 0.0305(19) -0.0111(16) -0.0089(19) -0.023(2)
C11 0.061(4) 0.047(3) 0.035(3) 0.015(2) 0.000 0.000
C12 0.030(2) 0.121(5) 0.041(2) 0.010(3) -0.0101(19) -0.011(2)
C13 0.180(7) 0.075(4) 0.050(3) -0.004(3) -0.017(4) -0.084(4)

loop_
_atom_type_symbol
_atom_type_description
_atom_type_scat_dispersion_real
_atom_type_scat_dispersion_imag
_atom_type_scat_source
C C 0.0033 0.0016 'International Tables Vol C Tables 4.2.6.8 and 6.1.1.4'
H H 0.0000 0.0000 'International Tables Vol C Tables 4.2.6.8 and 6.1.1.4'
N N 0.0061 0.0033 'International Tables Vol C Tables 4.2.6.8 and 6.1.1.4'
O O 0.0106 0.0060 'International Tables Vol C Tables 4.2.6.8 and 6.1.1.4'
Cl Cl 0.1484 0.1585 'International Tables Vol C Tables 4.2.6.8 and 6.1.1.4'
Ir Ir -1.4442 7.9887 'International Tables Vol C Tables 4.2.6.8 and 6.1.1.4'

loop_
_geom_angle_atom_site_label_1
_geom_angle_atom_site_label_2
_geom_angle_atom_site_label_3
_geom_angle
_geom_angle_site_symmetry_1
_geom_angle_site_symmetry_3
C1 Ir1 C1 88.80(17) 4 .
C1 Ir1 C8 108.13(13) 4 .
C1 Ir1 C8 108.13(13) . .
C1 Ir1 C9 145.54(13) 4 .
C1 Ir1 C9 95.59(14) . .
C8 Ir1 C9 38.26(13) . .
C1 Ir1 C9 95.59(15) 4 4
C1 Ir1 C9 145.54(13) . 4
C8 Ir1 C9 38.26(13) . 4
C9 Ir1 C9 62.6(2) . 4
C1 Ir1 C10 155.15(17) 4 .
C1 Ir1 C10 115.95(16) . .
C8 Ir1 C10 63.65(18) . .
C9 Ir1 C10 36.60(19) . .
C9 Ir1 C10 63.01(18) 4 .
C1 Ir1 C10 115.95(16) 4 4
C1 Ir1 C10 155.15(17) . 4
C8 Ir1 C10 63.65(18) . 4
C9 Ir1 C10 63.01(18) . 4
C9 Ir1 C10 36.60(19) 4 4
C10 Ir1 C10 39.2(3) . 4
C1 Ir1 Cl1 86.60(8) 4 .
C1 Ir1 Cl1 86.60(8) . .
C8 Ir1 Cl1 158.95(16) . .
C9 Ir1 Cl1 127.72(11) . .
C9 Ir1 Cl1 127.72(11) 4 .
C10 Ir1 Cl1 96.65(12) . .
C10 Ir1 Cl1 96.65(12) 4 .
C1 O1 C3 106.9(2) . .
C1 N1 C2 109.1(2) . .
N1 C1 O1 109.5(2) . .
N1 C1 Ir1 131.6(2) . .
O1 C1 Ir1 118.8(2) . .
N1 C2 C3 106.5(3) . .
N1 C2 C7 132.8(3) . .
C3 C2 C7 120.7(3) . .
C4 C3 O1 128.8(3) . .
C4 C3 C2 123.3(3) . .
O1 C3 C2 107.9(2) . .
C3 C4 C5 116.0(3) . .
C4 C5 C6 121.7(3) . .
C5 C6 C7 121.7(3) . .
C2 C7 C6 116.6(3) . .
C9 C8 C9 107.3(5) . 4
C9 C8 C11 126.0(3) . .
C9 C8 C11 126.0(3) 4 .
C9 C8 Ir1 73.7(3) . .
C9 C8 Ir1 73.7(3) 4 .
C11 C8 Ir1 125.9(4) . .
C10 C9 C8 109.2(4) . .
C10 C9 C12 126.3(4) . .
C8 C9 C12 124.5(4) . .
C10 C9 Ir1 71.8(2) . .
C8 C9 Ir1 68.0(2) . .
C12 C9 Ir1 127.8(3) . .
C9 C10 C13 128.7(5) . .
C9 C10 C10 107.0(3) . 4
C13 C10 C10 124.2(4) . 4
C9 C10 Ir1 71.6(2) . .
C13 C10 Ir1 126.3(3) . .
C10 C10 Ir1 70.38(14) 4 .

loop_
_geom_bond_atom_site_label_1
_geom_bond_atom_site_label_2
_geom_bond_distance
_geom_bond_site_symmetry_2
Ir1 C1 2.004(3) 4
Ir1 C1 2.004(3) .
Ir1 C8 2.162(5) .
Ir1 C9 2.238(4) .
Ir1 C9 2.238(4) 4
Ir1 C10 2.241(4) .
Ir1 C10 2.241(4) 4
Ir1 Cl1 2.4244(12) .
O1 C1 1.378(4) .
O1 C3 1.382(4) .
N1 C1 1.322(4) .
N1 C2 1.388(4) .
C2 C3 1.386(4) .
C2 C7 1.390(4) .
C3 C4 1.379(4) .
C4 C5 1.384(5) .
C5 C6 1.396(5) .
C6 C7 1.393(4) .
C8 C9 1.444(5) .
C8 C9 1.444(5) 4
C8 C11 1.500(8) .
C9 C10 1.406(7) .
C9 C12 1.487(7) .
C10 C13 1.482(7) .
C10 C10 1.505(11) 4
